data_4082020
loop_
_publ_author_name
'Wang, Xiufang'
'Peng, Weijie'
'Cui, Peng'
'Leng, Xuebing'
'Xia, Wei'
'Chen, Yaofeng'

_publ_section_title
;
 Synthesis and Catalytic Activity of Amido-Boratabenzene Complexes of
 Rare-Earth Metals and Zirconium and Chromium
;
_journal_issue 21
_journal_name_full Organometallics
_journal_page_first 6166
_journal_paper_doi 10.1021/om400893c
_journal_volume 32
_journal_year 2013
_chemical_formula_sum 'C23 H48 B Lu N2 Si2'
_chemical_formula_weight 594.59
_chemical_name_systematic
; 
 ? 
;
_space_group_IT_number 2
_symmetry_cell_setting triclinic
_symmetry_space_group_name_Hall '-P 1'
_symmetry_space_group_name_H-M 'P -1'
_atom_sites_solution_hydrogens geom
_atom_sites_solution_primary direct
_atom_sites_solution_secondary difmap
_audit_creation_method SHELXL-97
_cell_angle_alpha 95.239(3)
_cell_angle_beta 90.298(3)
_cell_angle_gamma 92.885(4)
_cell_formula_units_Z 4
_cell_length_a 9.712(2)
_cell_length_b 15.148(3)
_cell_length_c 19.536(4)
_cell_measurement_reflns_used 9915
_cell_measurement_temperature 143(2)
_cell_measurement_theta_max 30.47
_cell_measurement_theta_min 2.34
_cell_volume 2858.3(10)
_computing_cell_refinement 'Bruker SAINT'
_computing_data_collection 'Bruker APEX2'
_computing_data_reduction 'Bruker SAINT'
_computing_molecular_graphics 'Bruker SHELXTL'
_computing_publication_material 'Bruker SHELXTL'
_computing_structure_refinement 'SHELXL-97 (Sheldrick, 2008)'
_computing_structure_solution 'SHELXS-97 (Sheldrick, 2008)'
_diffrn_ambient_temperature 143(2)
_diffrn_measured_fraction_theta_full 0.963
_diffrn_measured_fraction_theta_max 0.963
_diffrn_measurement_device_type 'Bruker APEX-II CCD'
_diffrn_measurement_method '\f and \w scans'
_diffrn_radiation_monochromator graphite
_diffrn_radiation_source 'fine-focus sealed tube'
_diffrn_radiation_type MoK\a
_diffrn_radiation_wavelength 0.71073
_diffrn_reflns_av_R_equivalents 0.0543
_diffrn_reflns_av_sigmaI/netI 0.0671
_diffrn_reflns_limit_h_max 11
_diffrn_reflns_limit_h_min -11
_diffrn_reflns_limit_k_max 18
_diffrn_reflns_limit_k_min -18
_diffrn_reflns_limit_l_max 0
_diffrn_reflns_limit_l_min -24
_diffrn_reflns_number 10830
_diffrn_reflns_theta_full 26.00
_diffrn_reflns_theta_max 26.00
_diffrn_reflns_theta_min 1.05
_exptl_absorpt_coefficient_mu 3.549
_exptl_absorpt_correction_T_max 0.6754
_exptl_absorpt_correction_T_min 0.5371
_exptl_absorpt_correction_type multi-scan
_exptl_absorpt_process_details twinabs
_exptl_crystal_colour colourless
_exptl_crystal_density_diffrn 1.382
_exptl_crystal_density_method 'not measured'
_exptl_crystal_description block
_exptl_crystal_F_000 1216
_exptl_crystal_size_max 0.20
_exptl_crystal_size_mid 0.15
_exptl_crystal_size_min 0.12
_refine_diff_density_max 2.758
_refine_diff_density_min -2.995
_refine_diff_density_rms 0.372
_refine_ls_extinction_method none
_refine_ls_goodness_of_fit_ref 1.110
_refine_ls_hydrogen_treatment constr
_refine_ls_matrix_type full
_refine_ls_number_parameters 550
_refine_ls_number_reflns 10830
_refine_ls_number_restraints 180
_refine_ls_restrained_S_all 1.105
_refine_ls_R_factor_all 0.0779
_refine_ls_R_factor_gt 0.0549
_refine_ls_shift/su_max 0.003
_refine_ls_shift/su_mean 0.000
_refine_ls_structure_factor_coef Fsqd
_refine_ls_weighting_details 'calc w=1/[\s^2^(Fo^2^)+(0.1164P)^2^+22.5520P] where P=(Fo^2^+2Fc^2^)/3'
_refine_ls_weighting_scheme calc
_refine_ls_wR_factor_gt 0.1663
_refine_ls_wR_factor_ref 0.1994
_reflns_number_gt 8413
_reflns_number_total 10830
_reflns_threshold_expression >2sigma(I)
_cod_data_source_file om400893c_si_002.cif
_cod_data_source_block mo_dm12506_0m
_cod_depositor_comments
;
The following automatic conversions were performed:

'_symmetry_cell_setting' value 'Triclinic' changed to 'triclinic'
according to /home/saulius/struct/CIF-dictionaries/cif_core.dic
dictionary named 'cif_core.dic' version 2.4.2 from 2011-04-26.

Automatic conversion script
Id: cif_fix_values 1891 2012-01-12 08:04:46Z andrius 
;
_cod_original_cell_volume 2858.2(10)
_cod_original_sg_symbol_H-M P-1
_cod_database_code 4082020

loop_
_symmetry_equiv_pos_as_xyz
'x, y, z'
'-x, -y, -z'

loop_
_atom_site_label
_atom_site_type_symbol
_atom_site_fract_x
_atom_site_fract_y
_atom_site_fract_z
_atom_site_U_iso_or_equiv
_atom_site_adp_type
_atom_site_occupancy
_atom_site_symmetry_multiplicity
_atom_site_calc_flag
_atom_site_refinement_flags
Lu1 Lu 0.16632(6) 0.29439(4) 0.58363(3) 0.01263(17) Uani 1 1 d .
Lu2 Lu 0.69748(6) 0.70657(4) 0.91562(3) 0.01281(17) Uani 1 1 d .
N1 N -0.0339(13) 0.2040(8) 0.5527(6) 0.015(3) Uani 1 1 d U
N2 N -0.1605(13) 0.2523(8) 0.6451(7) 0.015(3) Uani 1 1 d U
N3 N 0.5165(13) 0.7935(8) 0.9488(7) 0.018(3) Uani 1 1 d .
N4 N 0.3676(13) 0.7480(9) 0.8560(6) 0.016(3) Uani 1 1 d .
Si1 Si 0.2900(5) 0.0978(3) 0.6652(2) 0.0193(9) Uani 1 1 d .
Si2 Si 0.4516(5) 0.3350(3) 0.4619(2) 0.0151(9) Uani 1 1 d .
Si3 Si 0.9785(5) 0.6643(3) 1.0378(2) 0.0178(9) Uani 1 1 d .
Si4 Si 0.8494(5) 0.9052(3) 0.8333(2) 0.0222(10) Uani 1 1 d .
B1 B -0.0528(18) 0.3232(12) 0.6625(9) 0.014(4) Uani 1 1 d U
B2 B 0.4738(18) 0.6748(12) 0.8387(9) 0.013(3) Uani 1 1 d U
C1 C 0.0671(15) 0.3145(12) 0.7093(8) 0.017(3) Uani 1 1 d .
H1A H 0.0670 0.2639 0.7388 0.021 Uiso 1 1 calc R
C2 C 0.1757(16) 0.3780(11) 0.7145(8) 0.018(4) Uani 1 1 d .
C3 C 0.1873(16) 0.4464(11) 0.6725(9) 0.018(4) Uani 1 1 d .
H3A H 0.2728 0.4862 0.6737 0.022 Uiso 1 1 calc R
C4 C 0.0734(16) 0.4615(10) 0.6281(8) 0.016(3) Uani 1 1 d U
C5 C -0.0395(17) 0.4042(10) 0.6200(8) 0.018(3) Uani 1 1 d U
H5A H -0.1129 0.4139 0.5858 0.021 Uiso 1 1 calc R
C6 C 0.0875(16) 0.5419(10) 0.5861(8) 0.016(3) Uani 1 1 d U
H6A H 0.0034 0.5452 0.5587 0.024 Uiso 1 1 calc R
H6B H 0.1667 0.5358 0.5555 0.024 Uiso 1 1 calc R
H6C H 0.1012 0.5962 0.6173 0.024 Uiso 1 1 calc R
C7 C 0.2935(16) 0.3735(12) 0.7693(10) 0.025(4) Uani 1 1 d .
H7A H 0.3787 0.4020 0.7533 0.038 Uiso 1 1 calc R
H7B H 0.3087 0.3113 0.7757 0.038 Uiso 1 1 calc R
H7C H 0.2666 0.4044 0.8131 0.038 Uiso 1 1 calc R
C8 C -0.1504(16) 0.1967(11) 0.5868(9) 0.021(4) Uani 1 1 d .
C9 C -0.2575(16) 0.1292(11) 0.5670(9) 0.022(3) Uani 1 1 d U
H9A H -0.2797 0.1301 0.5181 0.033 Uiso 1 1 calc R
H9B H -0.3400 0.1408 0.5944 0.033 Uiso 1 1 calc R
H9C H -0.2252 0.0708 0.5753 0.033 Uiso 1 1 calc R
C10 C -0.2779(16) 0.2416(11) 0.6956(8) 0.019(3) Uani 1 1 d U
H10 H -0.3620 0.2176 0.6691 0.023 Uiso 1 1 calc R
C11 C -0.3092(18) 0.3295(13) 0.7319(10) 0.032(4) Uani 1 1 d .
H11A H -0.2317 0.3511 0.7622 0.047 Uiso 1 1 calc R
H11B H -0.3928 0.3228 0.7592 0.047 Uiso 1 1 calc R
H11C H -0.3234 0.3720 0.6979 0.047 Uiso 1 1 calc R
C12 C -0.244(2) 0.1768(14) 0.7463(11) 0.037(5) Uani 1 1 d U
H12A H -0.2365 0.1177 0.7221 0.056 Uiso 1 1 calc R
H12B H -0.3166 0.1748 0.7807 0.056 Uiso 1 1 calc R
H12C H -0.1557 0.1957 0.7692 0.056 Uiso 1 1 calc R
C13 C -0.0226(17) 0.1511(10) 0.4856(8) 0.019(3) Uani 1 1 d .
H13 H -0.0717 0.0920 0.4888 0.023 Uiso 1 1 calc R
C14 C -0.0890(19) 0.1958(12) 0.4276(9) 0.028(4) Uani 1 1 d U
H14A H -0.1868 0.2032 0.4376 0.042 Uiso 1 1 calc R
H14B H -0.0805 0.1587 0.3842 0.042 Uiso 1 1 calc R
H14C H -0.0425 0.2540 0.4239 0.042 Uiso 1 1 calc R
C15 C 0.1266(18) 0.1360(10) 0.4693(8) 0.017(3) Uani 1 1 d .
H15A H 0.1798 0.1930 0.4739 0.026 Uiso 1 1 calc R
H15B H 0.1335 0.1087 0.4220 0.026 Uiso 1 1 calc R
H15C H 0.1634 0.0966 0.5012 0.026 Uiso 1 1 calc R
C16 C 0.3247(15) 0.2010(9) 0.6246(7) 0.013(3) Uani 1 1 d U
H16A H 0.3846 0.1847 0.5851 0.016 Uiso 1 1 calc R
H16B H 0.3834 0.2393 0.6580 0.016 Uiso 1 1 calc R
C17 C 0.2767(18) 0.3628(12) 0.4920(9) 0.024(4) Uani 1 1 d .
H17A H 0.2143 0.3517 0.4515 0.029 Uiso 1 1 calc R
H17B H 0.2801 0.4276 0.5050 0.029 Uiso 1 1 calc R
C18 C 0.1006(16) 0.0571(10) 0.6543(8) 0.025(3) Uani 1 1 d U
H18A H 0.0414 0.1056 0.6691 0.038 Uiso 1 1 calc R
H18B H 0.0819 0.0074 0.6822 0.038 Uiso 1 1 calc R
H18C H 0.0815 0.0374 0.6058 0.038 Uiso 1 1 calc R
C19 C 0.395(2) 0.0079(12) 0.6263(11) 0.042(5) Uani 1 1 d U
H19A H 0.3848 0.0034 0.5762 0.063 Uiso 1 1 calc R
H19B H 0.3643 -0.0486 0.6434 0.063 Uiso 1 1 calc R
H19C H 0.4925 0.0212 0.6388 0.063 Uiso 1 1 calc R
C20 C 0.3269(19) 0.1147(12) 0.7605(8) 0.033(4) Uani 1 1 d .
H20A H 0.4211 0.1400 0.7684 0.049 Uiso 1 1 calc R
H20B H 0.3172 0.0575 0.7802 0.049 Uiso 1 1 calc R
H20C H 0.2615 0.1554 0.7825 0.049 Uiso 1 1 calc R
C21 C 0.4571(18) 0.2153(11) 0.4250(9) 0.023(4) Uani 1 1 d U
H21A H 0.4431 0.1762 0.4619 0.034 Uiso 1 1 calc R
H21B H 0.5469 0.2056 0.4038 0.034 Uiso 1 1 calc R
H21C H 0.3840 0.2023 0.3902 0.034 Uiso 1 1 calc R
C22 C 0.5809(17) 0.3514(11) 0.5314(9) 0.023(4) Uani 1 1 d .
H22A H 0.5956 0.4150 0.5454 0.035 Uiso 1 1 calc R
H22B H 0.6679 0.3274 0.5151 0.035 Uiso 1 1 calc R
H22C H 0.5484 0.3207 0.5707 0.035 Uiso 1 1 calc R
C23 C 0.517(2) 0.4043(12) 0.3917(10) 0.030(4) Uani 1 1 d U
H23A H 0.4469 0.4034 0.3555 0.045 Uiso 1 1 calc R
H23B H 0.6015 0.3797 0.3722 0.045 Uiso 1 1 calc R
H23C H 0.5375 0.4656 0.4110 0.045 Uiso 1 1 calc R
C24 C 0.4722(16) 0.5976(10) 0.8801(8) 0.013(2) Uani 1 1 d U
H24A H 0.3976 0.5907 0.9145 0.016 Uiso 1 1 calc R
C25 C 0.5781(16) 0.5373(10) 0.8759(8) 0.013(2) Uani 1 1 d U
C26 C 0.6877(17) 0.5548(10) 0.8286(8) 0.016(3) Uani 1 1 d U
H26A H 0.7690 0.5169 0.8291 0.020 Uiso 1 1 calc R
C27 C 0.6936(17) 0.6238(11) 0.7836(9) 0.020(4) Uani 1 1 d U
C28 C 0.5891(15) 0.6827(10) 0.7872(8) 0.012(3) Uani 1 1 d U
H28A H 0.5927 0.7331 0.7575 0.015 Uiso 1 1 calc R
C29 C 0.8069(19) 0.6250(13) 0.7313(9) 0.030(4) Uani 1 1 d .
H29A H 0.7664 0.6173 0.6850 0.045 Uiso 1 1 calc R
H29B H 0.8677 0.5765 0.7373 0.045 Uiso 1 1 calc R
H29C H 0.8601 0.6819 0.7377 0.045 Uiso 1 1 calc R
C30 C 0.5769(18) 0.4525(11) 0.9124(9) 0.024(4) Uani 1 1 d .
H30A H 0.5104 0.4564 0.9499 0.036 Uiso 1 1 calc R
H30B H 0.6691 0.4452 0.9311 0.036 Uiso 1 1 calc R
H30C H 0.5506 0.4015 0.8796 0.036 Uiso 1 1 calc R
C31 C 0.4012(15) 0.8016(10) 0.9108(8) 0.015(3) Uani 1 1 d .
C32 C 0.2972(17) 0.8734(11) 0.9284(9) 0.027(4) Uani 1 1 d U
H32A H 0.3043 0.9175 0.8947 0.041 Uiso 1 1 calc R
H32B H 0.3176 0.9026 0.9744 0.041 Uiso 1 1 calc R
H32C H 0.2036 0.8459 0.9272 0.041 Uiso 1 1 calc R
C33 C 0.2572(17) 0.7566(15) 0.8089(10) 0.037(5) Uani 1 1 d .
H33 H 0.1785 0.7824 0.8354 0.045 Uiso 1 1 calc R
C34 C 0.303(2) 0.8209(14) 0.7549(11) 0.038(5) Uani 1 1 d U
H34A H 0.3728 0.8644 0.7753 0.057 Uiso 1 1 calc R
H34B H 0.2229 0.8517 0.7403 0.057 Uiso 1 1 calc R
H34C H 0.3415 0.7870 0.7150 0.057 Uiso 1 1 calc R
C35 C 0.2082(19) 0.6688(15) 0.7734(10) 0.040(5) Uani 1 1 d .
H35A H 0.2853 0.6410 0.7493 0.059 Uiso 1 1 calc R
H35B H 0.1352 0.6777 0.7403 0.059 Uiso 1 1 calc R
H35C H 0.1718 0.6303 0.8075 0.059 Uiso 1 1 calc R
C36 C 0.5306(18) 0.8487(11) 1.0135(8) 0.015(3) Uani 1 1 d U
H36 H 0.4951 0.9086 1.0082 0.018 Uiso 1 1 calc R
C37 C 0.6842(18) 0.8581(11) 1.0362(9) 0.024(4) Uani 1 1 d .
H37A H 0.7155 0.7999 1.0457 0.036 Uiso 1 1 calc R
H37B H 0.6943 0.8992 1.0779 0.036 Uiso 1 1 calc R
H37C H 0.7398 0.8811 0.9995 0.036 Uiso 1 1 calc R
C38 C 0.450(2) 0.8040(13) 1.0710(10) 0.033(4) Uani 1 1 d U
H38A H 0.3572 0.7842 1.0541 0.049 Uiso 1 1 calc R
H38B H 0.4427 0.8469 1.1114 0.049 Uiso 1 1 calc R
H38C H 0.4989 0.7528 1.0837 0.049 Uiso 1 1 calc R
C39 C 0.8008(16) 0.6364(10) 1.0013(8) 0.015(3) Uani 1 1 d U
H39A H 0.7376 0.6413 1.0409 0.018 Uiso 1 1 calc R
H39B H 0.7989 0.5726 0.9846 0.018 Uiso 1 1 calc R
C40 C 0.8708(17) 0.8003(10) 0.8753(9) 0.023(4) Uani 1 1 d .
H40A H 0.9330 0.8172 0.9152 0.028 Uiso 1 1 calc R
H40B H 0.9239 0.7621 0.8424 0.028 Uiso 1 1 calc R
C41 C 1.1108(17) 0.6471(12) 0.9668(9) 0.023(4) Uani 1 1 d U
H41A H 1.1953 0.6831 0.9796 0.034 Uiso 1 1 calc R
H41B H 1.0734 0.6652 0.9238 0.034 Uiso 1 1 calc R
H41C H 1.1318 0.5843 0.9605 0.034 Uiso 1 1 calc R
C42 C 1.0017(19) 0.7817(11) 1.0780(9) 0.026(4) Uani 1 1 d U
H42A H 0.9381 0.7906 1.1165 0.040 Uiso 1 1 calc R
H42B H 0.9823 0.8228 1.0436 0.040 Uiso 1 1 calc R
H42C H 1.0968 0.7929 1.0948 0.040 Uiso 1 1 calc R
C43 C 1.0329(19) 0.5968(14) 1.1069(9) 0.034(5) Uani 1 1 d .
H43A H 0.9642 0.5991 1.1435 0.050 Uiso 1 1 calc R
H43B H 1.1223 0.6205 1.1257 0.050 Uiso 1 1 calc R
H43C H 1.0408 0.5351 1.0880 0.050 Uiso 1 1 calc R
C44 C 1.008(2) 0.9826(12) 0.8429(10) 0.045(5) Uani 1 1 d .
H44A H 1.0356 0.9921 0.8915 0.068 Uiso 1 1 calc R
H44B H 0.9879 1.0396 0.8261 0.068 Uiso 1 1 calc R
H44C H 1.0834 0.9564 0.8161 0.068 Uiso 1 1 calc R
C45 C 0.699(2) 0.9690(15) 0.8658(18) 0.082(11) Uani 1 1 d .
H45A H 0.6137 0.9332 0.8554 0.123 Uiso 1 1 calc R
H45B H 0.6972 1.0242 0.8434 0.123 Uiso 1 1 calc R
H45C H 0.7087 0.9830 0.9156 0.123 Uiso 1 1 calc R
C46 C 0.827(2) 0.8829(13) 0.7366(10) 0.041(5) Uani 1 1 d U
H46A H 0.9180 0.8832 0.7149 0.061 Uiso 1 1 calc R
H46B H 0.7730 0.9291 0.7193 0.061 Uiso 1 1 calc R
H46C H 0.7793 0.8248 0.7257 0.061 Uiso 1 1 calc R

loop_
_atom_site_aniso_label
_atom_site_aniso_U_11
_atom_site_aniso_U_22
_atom_site_aniso_U_33
_atom_site_aniso_U_23
_atom_site_aniso_U_13
_atom_site_aniso_U_12
Lu1 0.0103(3) 0.0156(3) 0.0115(3) -0.0008(3) 0.0011(3) -0.0008(3)
Lu2 0.0098(3) 0.0161(3) 0.0121(3) -0.0011(3) -0.0011(3) 0.0008(3)
N1 0.011(4) 0.020(4) 0.013(4) 0.000(4) -0.001(4) 0.000(4)
N2 0.008(4) 0.018(4) 0.017(4) -0.003(4) 0.002(4) -0.003(4)
N3 0.011(6) 0.019(6) 0.022(7) -0.002(5) -0.003(5) 0.005(5)
N4 0.007(5) 0.026(7) 0.015(6) 0.005(5) 0.003(5) -0.004(5)
Si1 0.020(2) 0.020(2) 0.019(2) 0.0035(18) -0.0009(19) 0.0027(18)
Si2 0.013(2) 0.023(2) 0.009(2) -0.0018(17) 0.0025(18) -0.0001(18)
Si3 0.015(2) 0.019(2) 0.020(2) -0.0021(18) -0.002(2) 0.0023(19)
Si4 0.023(2) 0.025(2) 0.020(2) 0.0056(19) 0.0001(19) 0.0036(19)
B1 0.010(5) 0.018(5) 0.013(5) -0.006(4) 0.005(4) 0.001(4)
B2 0.012(5) 0.016(5) 0.012(5) -0.003(4) -0.004(4) 0.001(4)
C1 0.009(7) 0.033(9) 0.009(7) 0.000(6) 0.004(5) -0.004(6)
C2 0.013(7) 0.029(8) 0.011(7) -0.001(6) 0.000(6) -0.006(6)
C3 0.009(7) 0.023(8) 0.024(8) 0.006(6) 0.006(6) -0.004(6)
C4 0.016(5) 0.016(5) 0.016(5) -0.002(4) 0.003(4) 0.002(4)
C5 0.014(5) 0.024(5) 0.015(5) 0.001(4) -0.001(4) 0.004(4)
C6 0.019(5) 0.012(5) 0.018(5) 0.005(4) -0.002(4) 0.005(4)
C7 0.006(7) 0.034(10) 0.035(11) 0.001(8) 0.002(7) 0.002(7)
C8 0.017(8) 0.021(8) 0.025(9) 0.001(7) -0.004(7) 0.007(7)
C9 0.019(5) 0.024(5) 0.021(5) -0.002(4) 0.006(4) -0.004(4)
C10 0.017(5) 0.023(5) 0.018(5) 0.001(4) 0.007(4) -0.001(4)
C11 0.013(8) 0.042(11) 0.038(12) -0.008(9) 0.009(8) 0.007(8)
C12 0.037(6) 0.042(6) 0.035(6) 0.013(4) 0.005(4) 0.002(4)
C13 0.020(8) 0.020(7) 0.015(7) -0.006(6) -0.003(6) -0.004(6)
C14 0.027(5) 0.032(5) 0.023(5) -0.006(4) -0.002(4) 0.006(4)
C15 0.021(8) 0.019(8) 0.009(7) -0.008(6) 0.005(7) 0.002(7)
C16 0.012(4) 0.014(5) 0.013(5) 0.000(4) -0.007(4) 0.003(4)
C17 0.025(9) 0.033(9) 0.014(8) 0.002(7) 0.003(7) 0.000(7)
C18 0.025(5) 0.022(5) 0.029(5) 0.003(4) 0.002(4) -0.005(4)
C19 0.044(6) 0.037(6) 0.046(6) 0.005(4) 0.008(4) 0.004(4)
C20 0.035(10) 0.040(10) 0.022(9) 0.013(7) -0.012(7) -0.021(8)
C21 0.021(5) 0.027(5) 0.020(5) -0.004(4) 0.005(4) 0.004(4)
C22 0.021(8) 0.023(8) 0.024(8) 0.003(6) 0.001(7) -0.009(6)
C23 0.029(6) 0.033(6) 0.028(6) 0.005(4) 0.005(4) -0.002(4)
C24 0.013(3) 0.016(3) 0.011(3) 0.000(3) 0.000(3) -0.002(3)
C25 0.013(3) 0.016(3) 0.011(3) 0.000(3) 0.001(3) -0.002(3)
C26 0.015(5) 0.019(5) 0.015(5) 0.000(4) 0.003(4) 0.002(4)
C27 0.016(5) 0.021(5) 0.021(5) -0.004(4) 0.003(4) -0.005(4)
C28 0.011(5) 0.014(5) 0.012(5) 0.000(4) -0.008(4) 0.000(4)
C29 0.021(9) 0.048(12) 0.022(10) 0.000(9) 0.011(8) 0.012(8)
C30 0.024(8) 0.014(7) 0.031(9) -0.011(6) -0.004(7) 0.008(6)
C31 0.010(7) 0.020(8) 0.015(8) 0.002(6) 0.001(6) 0.007(6)
C32 0.023(5) 0.027(5) 0.030(5) -0.004(4) -0.001(4) 0.010(4)
C33 0.013(8) 0.071(14) 0.026(10) -0.007(9) -0.005(7) 0.004(8)
C34 0.036(6) 0.042(6) 0.039(6) 0.012(4) -0.009(4) 0.007(4)
C35 0.016(9) 0.073(16) 0.026(10) -0.025(10) -0.013(8) 0.012(9)
C36 0.016(5) 0.018(5) 0.012(5) 0.002(4) 0.001(4) 0.005(4)
C37 0.016(8) 0.022(8) 0.032(10) -0.008(7) 0.006(8) -0.003(7)
C38 0.029(6) 0.040(6) 0.028(6) -0.001(4) 0.008(4) -0.005(4)
C39 0.014(5) 0.017(5) 0.014(5) 0.003(4) 0.000(4) -0.002(4)
C40 0.019(8) 0.020(8) 0.030(9) -0.003(7) -0.009(7) -0.001(6)
C41 0.022(5) 0.028(5) 0.019(5) 0.001(4) 0.003(4) 0.001(4)
C42 0.024(5) 0.025(5) 0.030(5) 0.001(4) -0.005(4) 0.005(4)
C43 0.020(8) 0.068(13) 0.013(8) 0.000(8) 0.004(7) 0.011(8)
C44 0.059(13) 0.044(11) 0.032(10) 0.017(8) -0.018(9) -0.017(10)
C45 0.043(13) 0.047(14) 0.17(3) 0.053(17) 0.060(17) 0.026(11)
C46 0.041(6) 0.042(6) 0.040(6) 0.009(4) -0.009(4) 0.000(4)

loop_
_atom_type_symbol
_atom_type_description
_atom_type_scat_dispersion_real
_atom_type_scat_dispersion_imag
_atom_type_scat_source
C C 0.0033 0.0016 'International Tables Vol C Tables 4.2.6.8 and 6.1.1.4'
H H 0.0000 0.0000 'International Tables Vol C Tables 4.2.6.8 and 6.1.1.4'
N N 0.0061 0.0033 'International Tables Vol C Tables 4.2.6.8 and 6.1.1.4'
B B 0.0013 0.0007 'International Tables Vol C Tables 4.2.6.8 and 6.1.1.4'
Si Si 0.0817 0.0704 'International Tables Vol C Tables 4.2.6.8 and 6.1.1.4'
Lu Lu -0.4720 5.8584 'International Tables Vol C Tables 4.2.6.8 and 6.1.1.4'

loop_
_geom_angle_atom_site_label_1
_geom_angle_atom_site_label_2
_geom_angle_atom_site_label_3
_geom_angle
C16 Lu1 N1 106.2(5)
C16 Lu1 C17 106.3(6)
N1 Lu1 C17 115.5(5)
C16 Lu1 C1 87.8(5)
N1 Lu1 C1 87.4(5)
C17 Lu1 C1 147.2(6)
C16 Lu1 B1 115.6(5)
N1 Lu1 B1 64.3(5)
C17 Lu1 B1 136.5(6)
C1 Lu1 B1 32.8(5)
C16 Lu1 C5 144.5(5)
N1 Lu1 C5 77.5(4)
C17 Lu1 C5 103.3(5)
C1 Lu1 C5 56.9(5)
B1 Lu1 C5 33.3(5)
C16 Lu1 C2 85.3(5)
N1 Lu1 C2 116.6(4)
C17 Lu1 C2 120.2(6)
C1 Lu1 C2 29.8(5)
B1 Lu1 C2 55.2(5)
C5 Lu1 C2 62.8(5)
C16 Lu1 C3 105.2(5)
N1 Lu1 C3 127.9(4)
C17 Lu1 C3 93.8(6)
C1 Lu1 C3 53.6(5)
B1 Lu1 C3 64.9(5)
C5 Lu1 C3 53.3(5)
C2 Lu1 C3 29.1(4)
C16 Lu1 C4 135.1(5)
N1 Lu1 C4 105.8(4)
C17 Lu1 C4 87.2(5)
C1 Lu1 C4 63.1(5)
B1 Lu1 C4 54.9(5)
C5 Lu1 C4 28.6(5)
C2 Lu1 C4 52.1(5)
C3 Lu1 C4 30.1(5)
N3 Lu2 C39 116.3(5)
N3 Lu2 C40 107.1(5)
C39 Lu2 C40 105.3(6)
N3 Lu2 B2 65.6(5)
C39 Lu2 B2 135.2(5)
C40 Lu2 B2 117.0(6)
N3 Lu2 C28 89.2(5)
C39 Lu2 C28 144.3(5)
C40 Lu2 C28 89.0(5)
B2 Lu2 C28 33.0(5)
N3 Lu2 C24 77.1(4)
C39 Lu2 C24 103.1(5)
C40 Lu2 C24 145.2(5)
B2 Lu2 C24 32.0(5)
C28 Lu2 C24 56.3(4)
N3 Lu2 C26 127.5(5)
C39 Lu2 C26 91.7(5)
C40 Lu2 C26 106.6(5)
B2 Lu2 C26 63.5(5)
C28 Lu2 C26 52.6(5)
C24 Lu2 C26 52.7(5)
N3 Lu2 C27 118.1(5)
C39 Lu2 C27 118.0(5)
C40 Lu2 C27 85.0(5)
B2 Lu2 C27 55.6(5)
C28 Lu2 C27 29.3(5)
C24 Lu2 C27 63.9(5)
C26 Lu2 C27 30.1(4)
N3 Lu2 C25 105.7(5)
C39 Lu2 C25 84.1(5)
C40 Lu2 C25 136.8(5)
B2 Lu2 C25 55.2(5)
C28 Lu2 C25 64.1(4)
C24 Lu2 C25 29.5(4)
C26 Lu2 C25 30.2(4)
C27 Lu2 C25 54.7(5)
C8 N1 C13 118.3(13)
C8 N1 Lu1 128.4(11)
C13 N1 Lu1 113.3(9)
C8 N2 B1 120.0(13)
C8 N2 C10 121.9(13)
B1 N2 C10 118.0(12)
C31 N3 C36 116.9(13)
C31 N3 Lu2 125.3(11)
C36 N3 Lu2 117.6(10)
C31 N4 C33 126.8(15)
C31 N4 B2 113.5(13)
C33 N4 B2 119.2(14)
C16 Si1 C19 111.1(8)
C16 Si1 C20 111.0(7)
C19 Si1 C20 109.1(9)
C16 Si1 C18 111.4(7)
C19 Si1 C18 107.2(9)
C20 Si1 C18 106.9(8)
C22 Si2 C17 112.4(8)
C22 Si2 C21 106.8(8)
C17 Si2 C21 112.0(8)
C22 Si2 C23 106.1(8)
C17 Si2 C23 113.2(8)
C21 Si2 C23 105.8(8)
C43 Si3 C39 115.9(8)
C43 Si3 C42 103.7(9)
C39 Si3 C42 113.1(8)
C43 Si3 C41 105.7(8)
C39 Si3 C41 109.5(8)
C42 Si3 C41 108.4(8)
C45 Si4 C40 113.9(9)
C45 Si4 C44 107.6(12)
C40 Si4 C44 112.4(8)
C45 Si4 C46 107.3(13)
C40 Si4 C46 111.7(8)
C44 Si4 C46 103.2(9)
N2 B1 C1 124.1(15)
N2 B1 C5 120.2(14)
C1 B1 C5 114.3(15)
N2 B1 Lu1 109.5(10)
C1 B1 Lu1 72.7(9)
C5 B1 Lu1 75.4(9)
C24 B2 C28 117.2(14)
C24 B2 N4 118.5(14)
C28 B2 N4 123.9(13)
C24 B2 Lu2 77.2(9)
C28 B2 Lu2 76.0(9)
N4 B2 Lu2 110.7(10)
C2 C1 B1 120.7(15)
C2 C1 Lu1 79.4(9)
B1 C1 Lu1 74.6(9)
C2 C1 H1A 119.6
B1 C1 H1A 119.6
Lu1 C1 H1A 119.6
C3 C2 C1 122.8(15)
C3 C2 C7 117.0(14)
C1 C2 C7 120.2(14)
C3 C2 Lu1 75.7(10)
C1 C2 Lu1 70.8(9)
C7 C2 Lu1 126.4(11)
C2 C3 C4 119.4(14)
C2 C3 Lu1 75.2(10)
C4 C3 Lu1 76.6(10)
C2 C3 H3A 120.3
C4 C3 H3A 120.3
Lu1 C3 H3A 120.3
C5 C4 C3 122.1(14)
C5 C4 C6 120.4(14)
C3 C4 C6 117.4(14)
C5 C4 Lu1 72.6(9)
C3 C4 Lu1 73.3(9)
C6 C4 Lu1 123.7(10)
C4 C5 B1 120.1(15)
C4 C5 Lu1 78.8(10)
B1 C5 Lu1 71.4(9)
C4 C5 H5A 120.0
B1 C5 H5A 120.0
Lu1 C5 H5A 120.0
C4 C6 H6A 109.5
C4 C6 H6B 109.5
H6A C6 H6B 109.5
C4 C6 H6C 109.5
H6A C6 H6C 109.5
H6B C6 H6C 109.5
C2 C7 H7A 109.5
C2 C7 H7B 109.5
H7A C7 H7B 109.5
C2 C7 H7C 109.5
H7A C7 H7C 109.5
H7B C7 H7C 109.5
N1 C8 N2 116.1(15)
N1 C8 C9 122.6(15)
N2 C8 C9 121.1(14)
C8 C9 H9A 109.5
C8 C9 H9B 109.5
H9A C9 H9B 109.5
C8 C9 H9C 109.5
H9A C9 H9C 109.5
H9B C9 H9C 109.5
C11 C10 C12 110.9(16)
C11 C10 N2 110.6(13)
C12 C10 N2 110.7(13)
C11 C10 H10 108.2
C12 C10 H10 108.2
N2 C10 H10 108.2
C10 C11 H11A 109.5
C10 C11 H11B 109.5
H11A C11 H11B 109.5
C10 C11 H11C 109.5
H11A C11 H11C 109.5
H11B C11 H11C 109.5
C10 C12 H12A 109.5
C10 C12 H12B 109.5
H12A C12 H12B 109.5
C10 C12 H12C 109.5
H12A C12 H12C 109.5
H12B C12 H12C 109.5
N1 C13 C15 110.5(12)
N1 C13 C14 111.7(13)
C15 C13 C14 109.8(13)
N1 C13 H13 108.3
C15 C13 H13 108.3
C14 C13 H13 108.3
C13 C14 H14A 109.5
C13 C14 H14B 109.5
H14A C14 H14B 109.5
C13 C14 H14C 109.5
H14A C14 H14C 109.5
H14B C14 H14C 109.5
C13 C15 H15A 109.5
C13 C15 H15B 109.5
H15A C15 H15B 109.5
C13 C15 H15C 109.5
H15A C15 H15C 109.5
H15B C15 H15C 109.5
Si1 C16 Lu1 128.2(8)
Si1 C16 H16A 105.3
Lu1 C16 H16A 105.3
Si1 C16 H16B 105.3
Lu1 C16 H16B 105.3
H16A C16 H16B 106.0
Si2 C17 Lu1 122.5(8)
Si2 C17 H17A 106.7
Lu1 C17 H17A 106.7
Si2 C17 H17B 106.7
Lu1 C17 H17B 106.7
H17A C17 H17B 106.6
Si1 C18 H18A 109.5
Si1 C18 H18B 109.5
H18A C18 H18B 109.5
Si1 C18 H18C 109.5
H18A C18 H18C 109.5
H18B C18 H18C 109.5
Si1 C19 H19A 109.5
Si1 C19 H19B 109.5
H19A C19 H19B 109.5
Si1 C19 H19C 109.5
H19A C19 H19C 109.5
H19B C19 H19C 109.5
Si1 C20 H20A 109.5
Si1 C20 H20B 109.5
H20A C20 H20B 109.5
Si1 C20 H20C 109.5
H20A C20 H20C 109.5
H20B C20 H20C 109.5
Si2 C21 H21A 109.5
Si2 C21 H21B 109.5
H21A C21 H21B 109.5
Si2 C21 H21C 109.5
H21A C21 H21C 109.5
H21B C21 H21C 109.5
Si2 C22 H22A 109.5
Si2 C22 H22B 109.5
H22A C22 H22B 109.5
Si2 C22 H22C 109.5
H22A C22 H22C 109.5
H22B C22 H22C 109.5
Si2 C23 H23A 109.5
Si2 C23 H23B 109.5
H23A C23 H23B 109.5
Si2 C23 H23C 109.5
H23A C23 H23C 109.5
H23B C23 H23C 109.5
C25 C24 B2 121.9(14)
C25 C24 Lu2 78.4(9)
B2 C24 Lu2 70.7(9)
C25 C24 H24A 119.0
B2 C24 H24A 119.0
Lu2 C24 H24A 119.0
C24 C25 C26 116.1(13)
C24 C25 C30 124.5(14)
C26 C25 C30 119.1(14)
C24 C25 Lu2 72.1(9)
C26 C25 Lu2 72.1(9)
C30 C25 Lu2 130.2(11)
C27 C26 C25 125.9(15)
C27 C26 Lu2 76.2(10)
C25 C26 Lu2 77.7(9)
C27 C26 H26A 117.0
C25 C26 H26A 117.0
Lu2 C26 H26A 117.0
C28 C27 C26 118.0(15)
C28 C27 C29 123.3(15)
C26 C27 C29 118.6(15)
C28 C27 Lu2 73.0(10)
C26 C27 Lu2 73.7(10)
C29 C27 Lu2 127.7(12)
C27 C28 B2 120.6(14)
C27 C28 Lu2 77.8(10)
B2 C28 Lu2 71.1(9)
C27 C28 H28A 119.6
B2 C28 H28A 119.6
Lu2 C28 H28A 119.6
C27 C29 H29A 109.5
C27 C29 H29B 109.5
H29A C29 H29B 109.5
C27 C29 H29C 109.5
H29A C29 H29C 109.5
H29B C29 H29C 109.5
C25 C30 H30A 109.5
C25 C30 H30B 109.5
H30A C30 H30B 109.5
C25 C30 H30C 109.5
H30A C30 H30C 109.5
H30B C30 H30C 109.5
N4 C31 N3 122.8(14)
N4 C31 C32 113.9(13)
N3 C31 C32 123.2(14)
C31 C32 H32A 109.5
C31 C32 H32B 109.5
H32A C32 H32B 109.5
C31 C32 H32C 109.5
H32A C32 H32C 109.5
H32B C32 H32C 109.5
N4 C33 C35 111.9(17)
N4 C33 C34 110.1(15)
C35 C33 C34 109.8(18)
N4 C33 H33 108.3
C35 C33 H33 108.3
C34 C33 H33 108.3
C33 C34 H34A 109.5
C33 C34 H34B 109.5
H34A C34 H34B 109.5
C33 C34 H34C 109.5
H34A C34 H34C 109.5
H34B C34 H34C 109.5
C33 C35 H35A 109.5
C33 C35 H35B 109.5
H35A C35 H35B 109.5
C33 C35 H35C 109.5
H35A C35 H35C 109.5
H35B C35 H35C 109.5
N3 C36 C37 109.7(13)
N3 C36 C38 110.1(14)
C37 C36 C38 106.9(13)
N3 C36 H36 110.0
C37 C36 H36 110.0
C38 C36 H36 110.0
C36 C37 H37A 109.5
C36 C37 H37B 109.5
H37A C37 H37B 109.5
C36 C37 H37C 109.5
H37A C37 H37C 109.5
H37B C37 H37C 109.5
C36 C38 H38A 109.5
C36 C38 H38B 109.5
H38A C38 H38B 109.5
C36 C38 H38C 109.5
H38A C38 H38C 109.5
H38B C38 H38C 109.5
Si3 C39 Lu2 125.7(7)
Si3 C39 H39A 105.9
Lu2 C39 H39A 105.9
Si3 C39 H39B 105.9
Lu2 C39 H39B 105.9
H39A C39 H39B 106.2
Si4 C40 Lu2 127.5(8)
Si4 C40 H40A 105.4
Lu2 C40 H40A 105.4
Si4 C40 H40B 105.4
Lu2 C40 H40B 105.4
H40A C40 H40B 106.0
Si3 C41 H41A 109.5
Si3 C41 H41B 109.5
H41A C41 H41B 109.5
Si3 C41 H41C 109.5
H41A C41 H41C 109.5
H41B C41 H41C 109.5
Si3 C42 H42A 109.5
Si3 C42 H42B 109.5
H42A C42 H42B 109.5
Si3 C42 H42C 109.5
H42A C42 H42C 109.5
H42B C42 H42C 109.5
Si3 C43 H43A 109.5
Si3 C43 H43B 109.5
H43A C43 H43B 109.5
Si3 C43 H43C 109.5
H43A C43 H43C 109.5
H43B C43 H43C 109.5
Si4 C44 H44A 109.5
Si4 C44 H44B 109.5
H44A C44 H44B 109.5
Si4 C44 H44C 109.5
H44A C44 H44C 109.5
H44B C44 H44C 109.5
Si4 C45 H45A 109.5
Si4 C45 H45B 109.5
H45A C45 H45B 109.5
Si4 C45 H45C 109.5
H45A C45 H45C 109.5
H45B C45 H45C 109.5
Si4 C46 H46A 109.5
Si4 C46 H46B 109.5
H46A C46 H46B 109.5
Si4 C46 H46C 109.5
H46A C46 H46C 109.5
H46B C46 H46C 109.5

loop_
_geom_bond_atom_site_label_1
_geom_bond_atom_site_label_2
_geom_bond_distance
Lu1 C16 2.329(13)
Lu1 N1 2.364(13)
Lu1 C17 2.382(16)
Lu1 C1 2.639(15)
Lu1 B1 2.664(17)
Lu1 C5 2.720(16)
Lu1 C2 2.747(16)
Lu1 C3 2.753(17)
Lu1 C4 2.796(16)
Lu2 N3 2.309(12)
Lu2 C39 2.314(15)
Lu2 C40 2.334(17)
Lu2 B2 2.634(18)
Lu2 C28 2.702(15)
Lu2 C24 2.721(15)
Lu2 C26 2.729(16)
Lu2 C27 2.762(17)
Lu2 C25 2.802(15)
N1 C8 1.32(2)
N1 C13 1.480(19)
N2 C8 1.36(2)
N2 B1 1.48(2)
N2 C10 1.524(19)
N3 C31 1.357(19)
N3 C36 1.45(2)
N4 C31 1.31(2)
N4 C33 1.43(2)
N4 B2 1.57(2)
Si1 C16 1.834(14)
Si1 C19 1.854(19)
Si1 C20 1.886(16)
Si1 C18 1.915(17)
Si2 C22 1.836(18)
Si2 C17 1.856(18)
Si2 C21 1.892(17)
Si2 C23 1.897(17)
Si3 C43 1.856(18)
Si3 C39 1.877(17)
Si3 C42 1.879(18)
Si3 C41 1.906(17)
Si4 C45 1.87(2)
Si4 C40 1.874(16)
Si4 C44 1.89(2)
Si4 C46 1.90(2)
B1 C1 1.50(2)
B1 C5 1.54(2)
B2 C24 1.48(2)
B2 C28 1.52(2)
C1 C2 1.39(2)
C1 H1A 1.0000
C2 C3 1.38(2)
C2 C7 1.57(2)
C3 C4 1.44(2)
C3 H3A 1.0000
C4 C5 1.36(2)
C4 C6 1.530(19)
C5 H5A 1.0000
C6 H6A 0.9800
C6 H6B 0.9800
C6 H6C 0.9800
C7 H7A 0.9800
C7 H7B 0.9800
C7 H7C 0.9800
C8 C9 1.45(2)
C9 H9A 0.9800
C9 H9B 0.9800
C9 H9C 0.9800
C10 C11 1.49(2)
C10 C12 1.50(2)
C10 H10 1.0000
C11 H11A 0.9800
C11 H11B 0.9800
C11 H11C 0.9800
C12 H12A 0.9800
C12 H12B 0.9800
C12 H12C 0.9800
C13 C15 1.51(2)
C13 C14 1.53(2)
C13 H13 1.0000
C14 H14A 0.9800
C14 H14B 0.9800
C14 H14C 0.9800
C15 H15A 0.9800
C15 H15B 0.9800
C15 H15C 0.9800
C16 H16A 0.9900
C16 H16B 0.9900
C17 H17A 0.9900
C17 H17B 0.9900
C18 H18A 0.9800
C18 H18B 0.9800
C18 H18C 0.9800
C19 H19A 0.9800
C19 H19B 0.9800
C19 H19C 0.9800
C20 H20A 0.9800
C20 H20B 0.9800
C20 H20C 0.9800
C21 H21A 0.9800
C21 H21B 0.9800
C21 H21C 0.9800
C22 H22A 0.9800
C22 H22B 0.9800
C22 H22C 0.9800
C23 H23A 0.9800
C23 H23B 0.9800
C23 H23C 0.9800
C24 C25 1.41(2)
C24 H24A 1.0000
C25 C26 1.44(2)
C25 C30 1.52(2)
C26 C27 1.42(2)
C26 H26A 1.0000
C27 C28 1.38(2)
C27 C29 1.51(2)
C28 H28A 1.0000
C29 H29A 0.9800
C29 H29B 0.9800
C29 H29C 0.9800
C30 H30A 0.9800
C30 H30B 0.9800
C30 H30C 0.9800
C31 C32 1.54(2)
C32 H32A 0.9800
C32 H32B 0.9800
C32 H32C 0.9800
C33 C35 1.50(3)
C33 C34 1.55(3)
C33 H33 1.0000
C34 H34A 0.9800
C34 H34B 0.9800
C34 H34C 0.9800
C35 H35A 0.9800
C35 H35B 0.9800
C35 H35C 0.9800
C36 C37 1.55(2)
C36 C38 1.56(2)
C36 H36 1.0000
C37 H37A 0.9800
C37 H37B 0.9800
C37 H37C 0.9800
C38 H38A 0.9800
C38 H38B 0.9800
C38 H38C 0.9800
C39 H39A 0.9900
C39 H39B 0.9900
C40 H40A 0.9900
C40 H40B 0.9900
C41 H41A 0.9800
C41 H41B 0.9800
C41 H41C 0.9800
C42 H42A 0.9800
C42 H42B 0.9800
C42 H42C 0.9800
C43 H43A 0.9800
C43 H43B 0.9800
C43 H43C 0.9800
C44 H44A 0.9800
C44 H44B 0.9800
C44 H44C 0.9800
C45 H45A 0.9800
C45 H45B 0.9800
C45 H45C 0.9800
C46 H46A 0.9800
C46 H46B 0.9800
C46 H46C 0.9800

loop_
_geom_torsion_atom_site_label_1
_geom_torsion_atom_site_label_2
_geom_torsion_atom_site_label_3
_geom_torsion_atom_site_label_4
_geom_torsion
C16 Lu1 N1 C8 102.4(13)
C17 Lu1 N1 C8 -140.1(13)
C1 Lu1 N1 C8 15.4(13)
B1 Lu1 N1 C8 -8.7(13)
C5 Lu1 N1 C8 -41.2(13)
C2 Lu1 N1 C8 9.4(15)
C3 Lu1 N1 C8 -22.5(15)
C4 Lu1 N1 C8 -45.7(14)
C16 Lu1 N1 C13 -78.5(10)
C17 Lu1 N1 C13 39.0(11)
C1 Lu1 N1 C13 -165.4(10)
B1 Lu1 N1 C13 170.4(11)
C5 Lu1 N1 C13 138.0(10)
C2 Lu1 N1 C13 -171.4(9)
C3 Lu1 N1 C13 156.6(9)
C4 Lu1 N1 C13 133.5(9)
C39 Lu2 N3 C31 -143.1(12)
C40 Lu2 N3 C31 99.5(13)
B2 Lu2 N3 C31 -13.0(12)
C28 Lu2 N3 C31 10.8(13)
C24 Lu2 N3 C31 -44.7(12)
C26 Lu2 N3 C31 -28.3(15)
C27 Lu2 N3 C31 6.0(14)
C25 Lu2 N3 C31 -52.0(13)
C39 Lu2 N3 C36 41.4(12)
C40 Lu2 N3 C36 -76.0(11)
B2 Lu2 N3 C36 171.5(12)
C28 Lu2 N3 C36 -164.7(11)
C24 Lu2 N3 C36 139.8(11)
C26 Lu2 N3 C36 156.2(10)
C27 Lu2 N3 C36 -169.5(10)
C25 Lu2 N3 C36 132.5(10)
C8 N2 B1 C1 -95.2(19)
C10 N2 B1 C1 82.4(19)
C8 N2 B1 C5 71(2)
C10 N2 B1 C5 -111.8(16)
C8 N2 B1 Lu1 -13.4(17)
C10 N2 B1 Lu1 164.2(10)
C16 Lu1 B1 N2 -86.4(11)
N1 Lu1 B1 N2 10.1(9)
C17 Lu1 B1 N2 110.9(12)
C1 Lu1 B1 N2 -120.8(15)
C5 Lu1 B1 N2 117.4(15)
C2 Lu1 B1 N2 -150.1(13)
C3 Lu1 B1 N2 178.1(12)
C4 Lu1 B1 N2 145.1(13)
C16 Lu1 B1 C1 34.5(11)
N1 Lu1 B1 C1 131.0(11)
C17 Lu1 B1 C1 -128.2(11)
C5 Lu1 B1 C1 -121.8(14)
C2 Lu1 B1 C1 -29.2(9)
C3 Lu1 B1 C1 -61.0(10)
C4 Lu1 B1 C1 -94.1(11)
C16 Lu1 B1 C5 156.3(9)
N1 Lu1 B1 C5 -107.2(10)
C17 Lu1 B1 C5 -6.5(14)
C1 Lu1 B1 C5 121.8(14)
C2 Lu1 B1 C5 92.6(10)
C3 Lu1 B1 C5 60.7(9)
C4 Lu1 B1 C5 27.7(9)
C31 N4 B2 C24 76.9(18)
C33 N4 B2 C24 -109.9(18)
C31 N4 B2 C28 -96.0(18)
C33 N4 B2 C28 77(2)
C31 N4 B2 Lu2 -9.4(15)
C33 N4 B2 Lu2 163.7(12)
N3 Lu2 B2 C24 -105.2(10)
C39 Lu2 B2 C24 -1.8(14)
C40 Lu2 B2 C24 157.2(9)
C28 Lu2 B2 C24 122.6(14)
C26 Lu2 B2 C24 61.3(9)
C27 Lu2 B2 C24 95.1(10)
C25 Lu2 B2 C24 27.3(8)
N3 Lu2 B2 C28 132.1(10)
C39 Lu2 B2 C28 -124.4(10)
C40 Lu2 B2 C28 34.5(11)
C24 Lu2 B2 C28 -122.6(14)
C26 Lu2 B2 C28 -61.4(9)
C27 Lu2 B2 C28 -27.6(8)
C25 Lu2 B2 C28 -95.3(10)
N3 Lu2 B2 N4 10.7(9)
C39 Lu2 B2 N4 114.2(11)
C40 Lu2 B2 N4 -86.9(11)
C28 Lu2 B2 N4 -121.4(14)
C24 Lu2 B2 N4 116.0(15)
C26 Lu2 B2 N4 177.2(12)
C27 Lu2 B2 N4 -148.9(12)
C25 Lu2 B2 N4 143.3(12)
N2 B1 C1 C2 169.4(15)
C5 B1 C1 C2 3(2)
Lu1 B1 C1 C2 67.3(15)
N2 B1 C1 Lu1 102.2(15)
C5 B1 C1 Lu1 -64.5(12)
C16 Lu1 C1 C2 84.5(10)
N1 Lu1 C1 C2 -169.2(10)
C17 Lu1 C1 C2 -32.7(15)
B1 Lu1 C1 C2 -126.2(15)
C5 Lu1 C1 C2 -92.4(11)
C3 Lu1 C1 C2 -26.3(9)
C4 Lu1 C1 C2 -60.0(10)
C16 Lu1 C1 B1 -149.3(10)
N1 Lu1 C1 B1 -42.9(10)
C17 Lu1 C1 B1 93.6(13)
C5 Lu1 C1 B1 33.8(9)
C2 Lu1 C1 B1 126.2(15)
C3 Lu1 C1 B1 100.0(11)
C4 Lu1 C1 B1 66.2(10)
B1 C1 C2 C3 -7(3)
Lu1 C1 C2 C3 57.6(16)
B1 C1 C2 C7 173.6(15)
Lu1 C1 C2 C7 -121.6(15)
B1 C1 C2 Lu1 -64.8(14)
C16 Lu1 C2 C3 133.4(10)
N1 Lu1 C2 C3 -120.8(9)
C17 Lu1 C2 C3 27.3(11)
C1 Lu1 C2 C3 -132.9(15)
B1 Lu1 C2 C3 -100.8(11)
C5 Lu1 C2 C3 -62.7(9)
C4 Lu1 C2 C3 -31.0(9)
C16 Lu1 C2 C1 -93.7(10)
N1 Lu1 C2 C1 12.1(11)
C17 Lu1 C2 C1 160.2(10)
B1 Lu1 C2 C1 32.1(10)
C5 Lu1 C2 C1 70.2(10)
C3 Lu1 C2 C1 132.9(15)
C4 Lu1 C2 C1 101.9(11)
C16 Lu1 C2 C7 20.3(13)
N1 Lu1 C2 C7 126.1(12)
C17 Lu1 C2 C7 -85.8(14)
C1 Lu1 C2 C7 113.9(17)
B1 Lu1 C2 C7 146.1(15)
C5 Lu1 C2 C7 -175.9(14)
C3 Lu1 C2 C7 -113.2(17)
C4 Lu1 C2 C7 -144.2(15)
C1 C2 C3 C4 10(3)
C7 C2 C3 C4 -171.2(15)
Lu1 C2 C3 C4 65.0(15)
C1 C2 C3 Lu1 -55.4(16)
C7 C2 C3 Lu1 123.9(15)
C16 Lu1 C3 C2 -48.6(10)
N1 Lu1 C3 C2 76.7(10)
C17 Lu1 C3 C2 -156.6(10)
C1 Lu1 C3 C2 26.9(9)
B1 Lu1 C3 C2 62.9(10)
C5 Lu1 C3 C2 99.6(10)
C4 Lu1 C3 C2 125.7(14)
C16 Lu1 C3 C4 -174.3(9)
N1 Lu1 C3 C4 -49.0(11)
C17 Lu1 C3 C4 77.7(10)
C1 Lu1 C3 C4 -98.8(10)
B1 Lu1 C3 C4 -62.8(9)
C5 Lu1 C3 C4 -26.1(8)
C2 Lu1 C3 C4 -125.7(14)
C2 C3 C4 C5 -8(3)
Lu1 C3 C4 C5 56.2(15)
C2 C3 C4 C6 176.0(15)
Lu1 C3 C4 C6 -119.8(13)
C2 C3 C4 Lu1 -64.2(15)
C16 Lu1 C4 C5 -124.7(10)
N1 Lu1 C4 C5 9.3(10)
C17 Lu1 C4 C5 125.0(10)
C1 Lu1 C4 C5 -69.5(10)
B1 Lu1 C4 C5 -32.2(9)
C2 Lu1 C4 C5 -102.5(11)
C3 Lu1 C4 C5 -132.5(14)
C16 Lu1 C4 C3 7.8(12)
N1 Lu1 C4 C3 141.7(9)
C17 Lu1 C4 C3 -102.5(10)
C1 Lu1 C4 C3 63.0(9)
B1 Lu1 C4 C3 100.3(10)
C5 Lu1 C4 C3 132.5(14)
C2 Lu1 C4 C3 30.0(8)
C16 Lu1 C4 C6 119.9(12)
N1 Lu1 C4 C6 -106.1(12)
C17 Lu1 C4 C6 9.6(13)
C1 Lu1 C4 C6 175.1(14)
B1 Lu1 C4 C6 -147.6(15)
C5 Lu1 C4 C6 -115.4(17)
C2 Lu1 C4 C6 142.1(15)
C3 Lu1 C4 C6 112.1(16)
C3 C4 C5 B1 4(2)
C6 C4 C5 B1 179.9(14)
Lu1 C4 C5 B1 60.6(13)
C3 C4 C5 Lu1 -56.5(15)
C6 C4 C5 Lu1 119.3(14)
N2 B1 C5 C4 -168.6(15)
C1 B1 C5 C4 -1(2)
Lu1 B1 C5 C4 -64.4(14)
N2 B1 C5 Lu1 -104.3(14)
C1 B1 C5 Lu1 62.9(12)
C16 Lu1 C5 C4 88.6(12)
N1 Lu1 C5 C4 -170.9(10)
C17 Lu1 C5 C4 -57.3(10)
C1 Lu1 C5 C4 94.0(10)
B1 Lu1 C5 C4 127.3(14)
C2 Lu1 C5 C4 60.1(10)
C3 Lu1 C5 C4 27.5(9)
C16 Lu1 C5 B1 -38.7(14)
N1 Lu1 C5 B1 61.8(9)
C17 Lu1 C5 B1 175.4(10)
C1 Lu1 C5 B1 -33.3(9)
C2 Lu1 C5 B1 -67.2(9)
C3 Lu1 C5 B1 -99.8(10)
C4 Lu1 C5 B1 -127.3(14)
C13 N1 C8 N2 -174.5(13)
Lu1 N1 C8 N2 5(2)
C13 N1 C8 C9 10(2)
Lu1 N1 C8 C9 -170.5(11)
B1 N2 C8 N1 8(2)
C10 N2 C8 N1 -170.0(13)
B1 N2 C8 C9 -177.3(14)
C10 N2 C8 C9 5(2)
C8 N2 C10 C11 -150.5(15)
B1 N2 C10 C11 32(2)
C8 N2 C10 C12 86.2(19)
B1 N2 C10 C12 -91.3(18)
C8 N1 C13 C15 -155.6(14)
Lu1 N1 C13 C15 25.2(14)
C8 N1 C13 C14 81.9(17)
Lu1 N1 C13 C14 -97.3(13)
C19 Si1 C16 Lu1 131.8(11)
C20 Si1 C16 Lu1 -106.6(10)
C18 Si1 C16 Lu1 12.4(12)
N1 Lu1 C16 Si1 -27.4(10)
C17 Lu1 C16 Si1 -150.9(9)
C1 Lu1 C16 Si1 59.2(10)
B1 Lu1 C16 Si1 41.4(11)
C5 Lu1 C16 Si1 63.7(13)
C2 Lu1 C16 Si1 89.0(10)
C3 Lu1 C16 Si1 110.4(9)
C4 Lu1 C16 Si1 106.4(10)
C22 Si2 C17 Lu1 -56.5(12)
C21 Si2 C17 Lu1 63.7(12)
C23 Si2 C17 Lu1 -176.8(9)
C16 Lu1 C17 Si2 3.1(12)
N1 Lu1 C17 Si2 -114.4(10)
C1 Lu1 C17 Si2 115.2(11)
B1 Lu1 C17 Si2 166.9(8)
C5 Lu1 C17 Si2 163.2(10)
C2 Lu1 C17 Si2 97.2(11)
C3 Lu1 C17 Si2 110.1(11)
C4 Lu1 C17 Si2 139.5(11)
C28 B2 C24 C25 5(2)
N4 B2 C24 C25 -168.9(14)
Lu2 B2 C24 C25 -62.1(14)
C28 B2 C24 Lu2 66.7(13)
N4 B2 C24 Lu2 -106.8(14)
N3 Lu2 C24 C25 -165.7(9)
C39 Lu2 C24 C25 -51.3(10)
C40 Lu2 C24 C25 92.8(11)
B2 Lu2 C24 C25 130.0(14)
C28 Lu2 C24 C25 96.6(10)
C26 Lu2 C24 C25 30.7(8)
C27 Lu2 C24 C25 63.8(9)
N3 Lu2 C24 B2 64.3(10)
C39 Lu2 C24 B2 178.7(10)
C40 Lu2 C24 B2 -37.2(14)
C28 Lu2 C24 B2 -33.5(9)
C26 Lu2 C24 B2 -99.3(11)
C27 Lu2 C24 B2 -66.2(10)
C25 Lu2 C24 B2 -130.0(14)
B2 C24 C25 C26 0(2)
Lu2 C24 C25 C26 -58.8(13)
B2 C24 C25 C30 -174.6(15)
Lu2 C24 C25 C30 127.0(15)
B2 C24 C25 Lu2 58.4(14)
N3 Lu2 C25 C24 14.5(9)
C39 Lu2 C25 C24 130.2(9)
C40 Lu2 C25 C24 -123.7(10)
B2 Lu2 C25 C24 -29.7(9)
C28 Lu2 C25 C24 -66.7(9)
C26 Lu2 C25 C24 -126.2(13)
C27 Lu2 C25 C24 -99.1(10)
N3 Lu2 C25 C26 140.7(9)
C39 Lu2 C25 C26 -103.6(10)
C40 Lu2 C25 C26 2.5(12)
B2 Lu2 C25 C26 96.5(10)
C28 Lu2 C25 C26 59.5(9)
C24 Lu2 C25 C26 126.2(13)
C27 Lu2 C25 C26 27.1(9)
N3 Lu2 C25 C30 -106.0(13)
C39 Lu2 C25 C30 9.7(14)
C40 Lu2 C25 C30 115.9(14)
B2 Lu2 C25 C30 -150.1(15)
C28 Lu2 C25 C30 172.8(15)
C24 Lu2 C25 C30 -120.5(17)
C26 Lu2 C25 C30 113.3(17)
C27 Lu2 C25 C30 140.4(15)
C24 C25 C26 C27 -4(2)
C30 C25 C26 C27 170.7(16)
Lu2 C25 C26 C27 -62.7(16)
C24 C25 C26 Lu2 58.8(13)
C30 C25 C26 Lu2 -126.6(14)
N3 Lu2 C26 C27 82.0(10)
C39 Lu2 C26 C27 -152.5(10)
C40 Lu2 C26 C27 -46.0(10)
B2 Lu2 C26 C27 66.5(10)
C28 Lu2 C26 C27 29.5(9)
C24 Lu2 C26 C27 102.3(11)
C25 Lu2 C26 C27 132.2(14)
N3 Lu2 C26 C25 -50.2(11)
C39 Lu2 C26 C25 75.3(9)
C40 Lu2 C26 C25 -178.2(9)
B2 Lu2 C26 C25 -65.7(9)
C28 Lu2 C26 C25 -102.7(10)
C24 Lu2 C26 C25 -29.9(8)
C27 Lu2 C26 C25 -132.2(14)
C25 C26 C27 C28 3(3)
Lu2 C26 C27 C28 -59.9(14)
C25 C26 C27 C29 -172.2(17)
Lu2 C26 C27 C29 124.4(16)
C25 C26 C27 Lu2 63.3(16)
N3 Lu2 C27 C28 10.0(11)
C39 Lu2 C27 C28 158.5(9)
C40 Lu2 C27 C28 -96.8(10)
B2 Lu2 C27 C28 31.0(9)
C24 Lu2 C27 C28 67.0(9)
C26 Lu2 C27 C28 127.0(14)
C25 Lu2 C27 C28 99.8(10)
N3 Lu2 C27 C26 -117.0(10)
C39 Lu2 C27 C26 31.5(11)
C40 Lu2 C27 C26 136.2(10)
B2 Lu2 C27 C26 -96.0(10)
C28 Lu2 C27 C26 -127.0(14)
C24 Lu2 C27 C26 -59.9(9)
C25 Lu2 C27 C26 -27.2(9)
N3 Lu2 C27 C29 129.2(14)
C39 Lu2 C27 C29 -82.3(15)
C40 Lu2 C27 C29 22.4(14)
B2 Lu2 C27 C29 150.2(16)
C28 Lu2 C27 C29 119.2(18)
C24 Lu2 C27 C29 -173.8(16)
C26 Lu2 C27 C29 -113.8(19)
C25 Lu2 C27 C29 -141.0(16)
C26 C27 C28 B2 1(2)
C29 C27 C28 B2 176.7(16)
Lu2 C27 C28 B2 -59.0(14)
C26 C27 C28 Lu2 60.3(15)
C29 C27 C28 Lu2 -124.3(17)
C24 B2 C28 C27 -5(2)
N4 B2 C28 C27 168.0(15)
Lu2 B2 C28 C27 62.4(14)
C24 B2 C28 Lu2 -67.4(13)
N4 B2 C28 Lu2 105.7(15)
N3 Lu2 C28 C27 -171.2(10)
C39 Lu2 C28 C27 -33.7(14)
C40 Lu2 C28 C27 81.6(10)
B2 Lu2 C28 C27 -128.7(14)
C24 Lu2 C28 C27 -96.2(10)
C26 Lu2 C28 C27 -30.3(9)
C25 Lu2 C28 C27 -63.3(9)
N3 Lu2 C28 B2 -42.5(9)
C39 Lu2 C28 B2 95.1(11)
C40 Lu2 C28 B2 -149.7(9)
C24 Lu2 C28 B2 32.5(9)
C26 Lu2 C28 B2 98.5(10)
C27 Lu2 C28 B2 128.7(14)
C25 Lu2 C28 B2 65.4(9)
C33 N4 C31 N3 -173.1(16)
B2 N4 C31 N3 -1(2)
C33 N4 C31 C32 8(2)
B2 N4 C31 C32 -179.7(12)
C36 N3 C31 N4 -171.2(13)
Lu2 N3 C31 N4 13(2)
C36 N3 C31 C32 8(2)
Lu2 N3 C31 C32 -167.6(11)
C31 N4 C33 C35 -154.1(16)
B2 N4 C33 C35 34(2)
C31 N4 C33 C34 83(2)
B2 N4 C33 C34 -89(2)
C31 N3 C36 C37 -159.0(13)
Lu2 N3 C36 C37 16.9(15)
C31 N3 C36 C38 83.5(17)
Lu2 N3 C36 C38 -100.6(13)
C43 Si3 C39 Lu2 179.5(9)
C42 Si3 C39 Lu2 59.9(12)
C41 Si3 C39 Lu2 -61.1(11)
N3 Lu2 C39 Si3 -110.1(10)
C40 Lu2 C39 Si3 8.3(12)
B2 Lu2 C39 Si3 169.0(8)
C28 Lu2 C39 Si3 118.7(10)
C24 Lu2 C39 Si3 168.0(9)
C26 Lu2 C39 Si3 116.0(10)
C27 Lu2 C39 Si3 100.8(10)
C25 Lu2 C39 Si3 145.3(10)
C45 Si4 C40 Lu2 33.0(17)
C44 Si4 C40 Lu2 155.8(10)
C46 Si4 C40 Lu2 -88.7(12)
N3 Lu2 C40 Si4 -29.6(12)
C39 Lu2 C40 Si4 -154.0(10)
B2 Lu2 C40 Si4 41.2(13)
C28 Lu2 C40 Si4 59.2(11)
C24 Lu2 C40 Si4 62.4(15)
C26 Lu2 C40 Si4 109.5(11)
C27 Lu2 C40 Si4 88.3(11)
C25 Lu2 C40 Si4 108.2(11)
